data_2009283
loop_
_publ_author_name
'Gable, Robert W.'
'Laws, Melissa J.'
'Schiesser, Carl H.'

_publ_section_title
;
 2-Methyltelluro-<i>N</i>-phenylbenzamide
;
_journal_issue 12
_journal_name_full 'Acta Crystallographica Section C'
_journal_page_first 2100
_journal_page_last 2102
_journal_paper_doi 10.1107/S010827019901118X
_journal_volume 55
_journal_year 1999
_chemical_formula_sum 'C14 H13 N O Te'
_chemical_formula_weight 338.85
_chemical_name_systematic
;
2-Methyltelluro-N-phenylbenzamide
;
_space_group_IT_number 61
_symmetry_cell_setting orthorhombic
_symmetry_space_group_name_Hall '-P 2ac 2ab'
_symmetry_space_group_name_H-M 'P b c a'
_audit_creation_method SHELXL-97
_cell_angle_alpha 90.00
_cell_angle_beta 90.00
_cell_angle_gamma 90.00
_cell_formula_units_Z 8
_cell_length_a 9.714(2)
_cell_length_b 16.742(2)
_cell_length_c 16.540(2)
_cell_measurement_reflns_used 25
_cell_measurement_temperature 293.0(10)
_cell_measurement_theta_max 15.1
_cell_measurement_theta_min 10.4
_cell_volume 2689.9(7)
_computing_cell_refinement 'CAD-4 Software'
_computing_data_collection 'CAD-4 Software (Enraf-Nonius, 1989)'
_computing_data_reduction 'PROCESS_DATA (Gable et al., 1993)'
_computing_molecular_graphics 'ORTEPII (Johnson, 1976)'
_computing_publication_material SHELXL97
_computing_structure_refinement 'SHELXL97 (Sheldrick, 1997)'
_computing_structure_solution 'SHELXS86 (Sheldrick, 1990)'
_diffrn_ambient_temperature 293.0(10)
_diffrn_measured_fraction_theta_full 0.999
_diffrn_measured_fraction_theta_max 0.999
_diffrn_measurement_device_type 'Enraf Nonius CAD4-MachS'
_diffrn_measurement_method \w/2\q
_diffrn_radiation_monochromator graphite
_diffrn_radiation_source 'fine-focus sealed tube'
_diffrn_radiation_type MoK\a
_diffrn_radiation_wavelength 0.71073
_diffrn_reflns_av_R_equivalents 0.016
_diffrn_reflns_av_sigmaI/netI 0.018
_diffrn_reflns_limit_h_max 11
_diffrn_reflns_limit_h_min -1
_diffrn_reflns_limit_k_max 20
_diffrn_reflns_limit_k_min -1
_diffrn_reflns_limit_l_max 20
_diffrn_reflns_limit_l_min -1
_diffrn_reflns_number 3371
_diffrn_reflns_theta_full 25.98
_diffrn_reflns_theta_max 25.98
_diffrn_reflns_theta_min 2.43
_diffrn_standards_decay_% none
_diffrn_standards_interval_time 160
_diffrn_standards_number 3
_exptl_absorpt_coefficient_mu 2.195
_exptl_absorpt_correction_T_max 0.876
_exptl_absorpt_correction_T_min 0.343
_exptl_absorpt_correction_type gaussian
_exptl_absorpt_process_details '(Sheldrick, 1976)'
_exptl_crystal_colour 'light brown'
_exptl_crystal_density_diffrn 1.673
_exptl_crystal_density_meas ?
_exptl_crystal_density_method 'not measured'
_exptl_crystal_description plate
_exptl_crystal_F_000 1312
_exptl_crystal_size_max 0.70
_exptl_crystal_size_mid 0.50
_exptl_crystal_size_min 0.06
_refine_diff_density_max 0.621
_refine_diff_density_min -0.899
_refine_ls_extinction_method none
_refine_ls_goodness_of_fit_ref 1.031
_refine_ls_hydrogen_treatment mixed
_refine_ls_matrix_type full
_refine_ls_number_parameters 180
_refine_ls_number_reflns 2636
_refine_ls_number_restraints 0
_refine_ls_restrained_S_all 1.031
_refine_ls_R_factor_all 0.036
_refine_ls_R_factor_gt 0.027
_refine_ls_shift/su_max 0.001
_refine_ls_shift/su_mean 0.000
_refine_ls_structure_factor_coef Fsqd
_refine_ls_weighting_details 'w = 1/[\s^2^(Fo^2^)+(0.0408P)^2^+1.7223P] where P=(Fo^2^+2Fc^2^)/3'
_refine_ls_weighting_scheme calc
_refine_ls_wR_factor_ref 0.074
_reflns_number_gt 2158
_reflns_number_total 2636
_reflns_threshold_expression I>2\s(I)
_cod_data_source_file ja1000.cif
_cod_data_source_block csch_6
_cod_depositor_comments
;
The following automatic conversions were performed:
'_symmetry_cell_setting' value 'Orthorhombic' changed to 'orthorhombic'
according to '/home/saulius/struct/CIF-dictionaries/cif_core.dic'
dictionary named 'cif_core.dic' version 2.4.1 from 2010-06-29.

Automatic conversion script
Id: cif_fix_enum 1527 2010-12-29 10:47:43Z saulius 

The following automatic conversions were performed:

'_symmetry_cell_setting' value 'Orthorhombic' changed to
'orthorhombic' according to
/home/saulius/struct/CIF-dictionaries/cif_core.dic dictionary named
'cif_core.dic' version 2.4.1 from 2010-06-29.

Automatic conversion script
Id: cif_fix_values 1715 2011-07-08 13:25:40Z adriana 

The following automatic conversions were performed:

'_exptl_crystal_density_meas' value 'not measured' was changed to '?'
- the value is perceived as not measured.

Automatic conversion script
Id: cif_fix_values 3008 2015-01-20 13:52:24Z robertas 

The following automatic conversions were performed:

'_refine_ls_weighting_scheme' value 'calc w =
1/[\s^2^(Fo^2^)+(0.0408P)^2^+1.7223P] where P=(Fo^2^+2Fc^2^)/3' was
changed to 'calc'. New tag '_refine_ls_weighting_details' was
created. The value of the new tag was set to 'w =
1/[\s^2^(Fo^2^)+(0.0408P)^2^+1.7223P] where P=(Fo^2^+2Fc^2^)/3'.

Automatic conversion script
Id: cif_fix_values 3143 2015-03-26 13:38:13Z robertas 
;
_cod_database_code 2009283
_cod_database_fobs_code 2009283

loop_
_symmetry_equiv_pos_as_xyz
'x, y, z'
'x+1/2, -y+1/2, -z'
'-x, y+1/2, -z+1/2'
'-x+1/2, -y, z+1/2'
'-x, -y, -z'
'-x-1/2, y-1/2, z'
'x, -y-1/2, z-1/2'
'x-1/2, y, -z-1/2'

loop_
_atom_site_label
_atom_site_fract_x
_atom_site_fract_y
_atom_site_fract_z
_atom_site_U_iso_or_equiv
_atom_site_adp_type
_atom_site_calc_flag
_atom_site_refinement_flags
_atom_site_occupancy
_atom_site_disorder_assembly
_atom_site_disorder_group
_atom_site_type_symbol
Te 0.03462(2) 0.211198(12) 0.049931(12) 0.05048(10) Uani d . 1 . . Te
O 0.0491(2) 0.16320(15) 0.21407(15) 0.0572(6) Uani d . 1 . . O
N 0.2505(3) 0.14251(15) 0.27829(16) 0.0440(6) Uani d . 1 . . N
C1 0.1801(3) 0.28093(15) 0.11455(18) 0.0422(6) Uani d . 1 . . C
C2 0.2245(3) 0.25814(16) 0.19186(17) 0.0412(6) Uani d . 1 . . C
C3 0.3177(4) 0.30646(19) 0.2337(2) 0.0537(8) Uani d . 1 . . C
H3 0.3493(15) 0.2907(7) 0.286(2) 0.075(12) Uiso calc R 1 . . H
C4 0.3644(4) 0.3768(2) 0.1999(2) 0.0664(10) Uani d . 1 . . C
H4 0.418(3) 0.4060(14) 0.2257(13) 0.065(11) Uiso calc R 1 . . H
C5 0.3222(4) 0.3987(2) 0.1238(3) 0.0635(9) Uani d . 1 . . C
H5 0.3536(13) 0.4436(19) 0.1019(10) 0.067(11) Uiso calc R 1 . . H
C6 0.2313(3) 0.35148(18) 0.0813(2) 0.0528(7) Uani d . 1 . . C
H6 0.2032(11) 0.3672(6) 0.0286(19) 0.059(10) Uiso calc R 1 . . H
C7 0.1677(3) 0.18424(17) 0.22906(17) 0.0413(6) Uani d . 1 . . C
C8 0.2196(3) 0.07457(17) 0.32589(17) 0.0437(6) Uani d . 1 . . C
C9 0.0857(4) 0.0505(2) 0.3432(2) 0.0569(8) Uani d . 1 . . C
H9 0.015(3) 0.0764(11) 0.3222(9) 0.050(9) Uiso calc R 1 . . H
C10 0.0651(4) -0.0140(2) 0.3931(3) 0.0721(11) Uani d . 1 . . C
H10 -0.021(4) -0.0295(8) 0.4040(6) 0.091(15) Uiso calc R 1 . . H
C11 0.1713(5) -0.0548(2) 0.4263(3) 0.0784(12) Uani d . 1 . . C
H11 0.1543(9) -0.100(2) 0.4619(16) 0.085(13) Uiso calc R 1 . . H
C12 0.3039(5) -0.0315(2) 0.4088(3) 0.0798(12) Uani d . 1 . . C
H12 0.375(4) -0.0582(16) 0.4300(13) 0.108(18) Uiso calc R 1 . . H
C13 0.3279(4) 0.03277(19) 0.3588(2) 0.0610(9) Uani d . 1 . . C
H13 0.415(4) 0.0475(7) 0.3476(6) 0.078(12) Uiso calc R 1 . . H
C14 0.0759(7) 0.2602(4) -0.0658(3) 0.0923(17) Uani d . 1 . . C
H14A 0.0222(17) 0.2371(8) -0.1021(12) 0.16(3) Uiso calc R 1 . . H
H14B 0.163(3) 0.2517(4) -0.0785(5) 0.093(16) Uiso calc R 1 . . H
H14C 0.0595(8) 0.3121(16) -0.0650(3) 0.093(18) Uiso calc R 1 . . H
H(N) 0.319(3) 0.1579(17) 0.2788(18) 0.037(9) Uiso d . 1 . . H

loop_
_atom_site_aniso_label
_atom_site_aniso_U_11
_atom_site_aniso_U_22
_atom_site_aniso_U_33
_atom_site_aniso_U_12
_atom_site_aniso_U_13
_atom_site_aniso_U_23
Te 0.04327(14) 0.05844(15) 0.04971(14) -0.00831(9) -0.00220(9) 0.00062(9)
O 0.0326(11) 0.0726(15) 0.0665(14) -0.0135(10) -0.0063(10) 0.0128(12)
N 0.0255(12) 0.0501(14) 0.0565(14) -0.0100(11) 0.0017(11) 0.0037(12)
C1 0.0332(14) 0.0427(14) 0.0506(16) 0.0008(11) 0.0054(12) -0.0049(13)
C2 0.0310(13) 0.0430(14) 0.0495(16) 0.0001(12) 0.0052(12) -0.0052(13)
C3 0.0493(17) 0.0548(17) 0.057(2) -0.0073(15) -0.0020(15) -0.0090(14)
C4 0.066(2) 0.0540(19) 0.080(3) -0.0202(18) -0.004(2) -0.0131(19)
C5 0.060(2) 0.0427(16) 0.088(3) -0.0093(16) 0.004(2) 0.0015(17)
C6 0.0475(17) 0.0474(16) 0.0634(19) 0.0020(14) 0.0050(16) 0.0041(15)
C7 0.0287(13) 0.0493(14) 0.0458(16) -0.0037(12) 0.0031(12) -0.0062(13)
C8 0.0409(15) 0.0426(14) 0.0477(16) -0.0089(12) 0.0054(13) -0.0040(12)
C9 0.0402(16) 0.064(2) 0.066(2) -0.0102(16) 0.0050(16) 0.0052(17)
C10 0.061(2) 0.074(2) 0.081(3) -0.025(2) 0.017(2) 0.007(2)
C11 0.093(3) 0.059(2) 0.083(3) -0.014(2) 0.017(3) 0.019(2)
C12 0.072(3) 0.067(2) 0.101(3) 0.007(2) 0.006(3) 0.026(2)
C13 0.0455(18) 0.0553(18) 0.082(2) -0.0007(15) 0.0026(18) 0.0112(17)
C14 0.106(4) 0.107(4) 0.064(2) -0.046(3) -0.018(3) 0.028(2)

loop_
_atom_type_symbol
_atom_type_description
_atom_type_scat_dispersion_real
_atom_type_scat_dispersion_imag
_atom_type_scat_source
C C 0.0033 0.0016 'International Tables Vol C Tables 4.2.6.8 and 6.1.1.4'
H H 0.0000 0.0000 'International Tables Vol C Tables 4.2.6.8 and 6.1.1.4'
N N 0.0061 0.0033 'International Tables Vol C Tables 4.2.6.8 and 6.1.1.4'
O O 0.0106 0.0060 'International Tables Vol C Tables 4.2.6.8 and 6.1.1.4'
Te Te -0.5308 1.6751 'International Tables Vol C Tables 4.2.6.8 and 6.1.1.4'

loop_
_geom_angle_atom_site_label_1
_geom_angle_atom_site_label_2
_geom_angle_atom_site_label_3
_geom_angle
_geom_angle_publ_flag
C14 Te C1 96.66(16) y
C7 N C8 129.0(3) y
C7 N H(N) 112(2) ?
C8 N H(N) 119(2) ?
C6 C1 C2 118.7(3) ?
C6 C1 Te 120.4(2) ?
C2 C1 Te 121.0(2) ?
C3 C2 C1 119.6(3) y
C3 C2 C7 121.1(3) y
C1 C2 C7 119.3(2) y
C4 C3 C2 120.4(3) ?
C4 C3 H3 119.8 ?
C2 C3 H3 119.8 ?
C5 C4 C3 120.1(4) ?
C5 C4 H4 120.0 ?
C3 C4 H4 120.0 ?
C4 C5 C6 120.3(3) ?
C4 C5 H5 119.8 ?
C6 C5 H5 119.8 ?
C5 C6 C1 121.0(3) ?
C5 C6 H6 119.5 ?
C1 C6 H6 119.5 ?
O C7 N 122.4(3) y
O C7 C2 120.1(3) y
N C7 C2 117.5(2) y
C13 C8 C9 119.1(3) y
C13 C8 N 117.8(3) y
C9 C8 N 123.0(3) y
C10 C9 C8 119.1(4) ?
C10 C9 H9 120.4 ?
C8 C9 H9 120.4 ?
C11 C10 C9 121.9(4) ?
C11 C10 H10 119.0 ?
C9 C10 H10 119.0 ?
C10 C11 C12 119.1(4) ?
C10 C11 H11 120.5 ?
C12 C11 H11 120.5 ?
C11 C12 C13 120.4(4) ?
C11 C12 H12 119.8 ?
C13 C12 H12 119.8 ?
C8 C13 C12 120.4(4) ?
C8 C13 H13 119.8 ?
C12 C13 H13 119.8 ?
Te C14 H14A 109.5 ?
Te C14 H14B 109.5 ?
H14A C14 H14B 109.5 ?
Te C14 H14C 109.5 ?
H14A C14 H14C 109.5 ?
H14B C14 H14C 109.5 ?

loop_
_geom_bond_atom_site_label_1
_geom_bond_atom_site_label_2
_geom_bond_site_symmetry_2
_geom_bond_distance
_geom_bond_publ_flag
Te C14 . 2.120(4) y
Te C1 . 2.122(3) y
O C7 . 1.230(3) y
N C7 . 1.341(4) y
N C8 . 1.416(4) y
N H(N) . 0.72(3) ?
C1 C6 . 1.394(4) ?
C1 C2 . 1.402(4) ?
C2 C3 . 1.398(4) ?
C2 C7 . 1.488(4) y
C3 C4 . 1.381(5) ?
C3 H3 . 0.9549 ?
C4 C5 . 1.374(5) ?
C4 H4 . 0.8342 ?
C5 C6 . 1.378(5) ?
C5 H5 . 0.8878 ?
C6 H6 . 0.9506 ?
C8 C13 . 1.376(5) y
C8 C9 . 1.392(4) y
C9 C10 . 1.375(5) ?
C9 H9 . 0.8861 ?
C10 C11 . 1.353(6) ?
C10 H10 . 0.8942 ?
C11 C12 . 1.376(6) ?
C11 H11 . 0.9683 ?
C12 C13 . 1.378(5) ?
C12 H12 . 0.8912 ?
C13 H13 . 0.8969 ?
C14 H14A . 0.8838 ?
C14 H14B . 0.8838 ?
C14 H14C . 0.8838 ?

loop_
_geom_torsion_atom_site_label_1
_geom_torsion_atom_site_label_2
_geom_torsion_atom_site_label_3
_geom_torsion_atom_site_label_4
_geom_torsion
_geom_torsion_publ_flag
C14 Te C1 C6 19.2(3) y
C14 Te C1 C2 -162.1(3) y
C6 C1 C2 C3 0.4(4) ?
Te C1 C2 C3 -178.3(2) ?
C6 C1 C2 C7 178.3(3) ?
Te C1 C2 C7 -0.4(3) ?
C1 C2 C3 C4 0.9(5) ?
C7 C2 C3 C4 -176.9(3) ?
C2 C3 C4 C5 -1.7(5) ?
C3 C4 C5 C6 1.1(6) ?
C4 C5 C6 C1 0.3(5) ?
C2 C1 C6 C5 -1.0(4) ?
Te C1 C6 C5 177.7(2) ?
C8 N C7 O -5.8(5) y
C8 N C7 C2 174.5(3) y
C3 C2 C7 O 145.9(3) y
C1 C2 C7 O -32.0(4) y
C3 C2 C7 N -34.4(4) y
C1 C2 C7 N 147.7(3) y
C7 N C8 C13 167.2(3) y
C7 N C8 C9 -15.4(5) y
C13 C8 C9 C10 0.5(5) ?
N C8 C9 C10 -176.9(3) ?
C8 C9 C10 C11 0.2(6) ?
C9 C10 C11 C12 -0.7(7) ?
C10 C11 C12 C13 0.6(7) ?
C9 C8 C13 C12 -0.6(5) ?
N C8 C13 C12 176.9(4) ?
C11 C12 C13 C8 0.1(7) ?

loop_
_cod_related_entry_id
_cod_related_entry_database
_cod_related_entry_code
1 ChemSpider 21105649
